data_2215655
loop_
_publ_author_name
'He, Hongshan'
'Sykes, Andrew G.'

_publ_section_title
;Di-\m-methoxido-\k^4^<i>O</i>:<i>O</i>-bis[bis(3-methyl-5-phenyl-1<i>H</i>-pyrazole-\k<i>N</i>^2^)copper(II)]
 bis(perchlorate)
;
_journal_coeditor_code SJ2335
_journal_issue 10
_journal_name_full 'Acta Crystallographica Section E'
_journal_page_first m2448
_journal_page_last m2448
_journal_paper_doi 10.1107/S1600536807042079
_journal_volume 63
_journal_year 2007
_chemical_formula_iupac '[Cu (C H3 O)2 (C40 H40 N8)] (Cl O4)2'
_chemical_formula_moiety 'C42 H46 Cu2 N8 O2 2+ , 2Cl O4 -'
_chemical_formula_sum 'C42 H46 Cl2 Cu2 N8 O10'
_chemical_formula_weight 1020.85
_chemical_name_systematic
;
Di-\m-methoxido-\k^4^O:O-bis[bis(3-methyl-5-phenyl-1H-pyrazole-
\kN^2^)copper(II)] bis(perchlorate)
;
_space_group_IT_number 14
_symmetry_cell_setting monoclinic
_symmetry_space_group_name_Hall '-P 2ybc'
_symmetry_space_group_name_H-M 'P 1 21/c 1'
_atom_sites_solution_hydrogens geom
_atom_sites_solution_primary direct
_atom_sites_solution_secondary difmap
_cell_angle_alpha 90.00
_cell_angle_beta 98.3160(10)
_cell_angle_gamma 90.00
_cell_formula_units_Z 4
_cell_length_a 13.8398(12)
_cell_length_b 17.4607(16)
_cell_length_c 20.3779(18)
_cell_measurement_reflns_used 9998
_cell_measurement_temperature 293(2)
_cell_measurement_theta_max 25.52
_cell_measurement_theta_min 0.992
_cell_volume 4872.6(8)
_computing_cell_refinement 'SAINT (Bruker, 2006)'
_computing_data_collection 'APEX2 (Bruker, 2006)'
_computing_data_reduction 'SAINT (Bruker, 2006)'
_computing_molecular_graphics 'ORTEP-3 for Windows (Farrugia, 1997)'
_computing_publication_material
;
SHELXTL (Sheldrick, 1997b) and publCIF (Version 1.0_c; Westrip,
2007)
;
_computing_structure_refinement 'SHELXL97 (Sheldrick, 1997a)'
_computing_structure_solution 'SHELXS97 (Sheldrick, 1997a)'
_diffrn_ambient_temperature 293(2)
_diffrn_measured_fraction_theta_full 0.994
_diffrn_measured_fraction_theta_max 0.994
_diffrn_measurement_device_type 'Bruker APEXII CCD area-detector'
_diffrn_measurement_method '\f and \w'
_diffrn_radiation_monochromator graphite
_diffrn_radiation_source 'fine-focus sealed tube'
_diffrn_radiation_type MoK\a
_diffrn_radiation_wavelength 0.71073
_diffrn_reflns_av_R_equivalents 0.0739
_diffrn_reflns_av_sigmaI/netI 0.0613
_diffrn_reflns_limit_h_max 16
_diffrn_reflns_limit_h_min -16
_diffrn_reflns_limit_k_max 21
_diffrn_reflns_limit_k_min -21
_diffrn_reflns_limit_l_max 24
_diffrn_reflns_limit_l_min -24
_diffrn_reflns_number 48197
_diffrn_reflns_theta_full 25.52
_diffrn_reflns_theta_max 25.52
_diffrn_reflns_theta_min 1.89
_diffrn_standards_number 0
_exptl_absorpt_coefficient_mu 1.043
_exptl_absorpt_correction_T_max 0.8939
_exptl_absorpt_correction_T_min 0.8592
_exptl_absorpt_correction_type multi-scan
_exptl_absorpt_process_details '(SADABS; Bruker, 2006)'
_exptl_crystal_colour green
_exptl_crystal_density_diffrn 1.392
_exptl_crystal_density_method 'not measured'
_exptl_crystal_description block
_exptl_crystal_F_000 2104
_exptl_crystal_size_max 0.15
_exptl_crystal_size_mid 0.13
_exptl_crystal_size_min 0.11
_refine_diff_density_max 0.456
_refine_diff_density_min -0.260
_refine_ls_extinction_method none
_refine_ls_goodness_of_fit_ref 1.003
_refine_ls_hydrogen_treatment mixed
_refine_ls_matrix_type full
_refine_ls_number_parameters 599
_refine_ls_number_reflns 9045
_refine_ls_number_restraints 0
_refine_ls_restrained_S_all 1.003
_refine_ls_R_factor_all 0.1077
_refine_ls_R_factor_gt 0.0494
_refine_ls_shift/su_max 0.003
_refine_ls_shift/su_mean 0.000
_refine_ls_structure_factor_coef Fsqd
_refine_ls_weighting_details 'calc w = 1/[\s^2^(Fo^2^)+(0.0637P)^2^+2.32P] where P=(Fo^2^+2Fc^2^)/3'
_refine_ls_weighting_scheme calc
_refine_ls_wR_factor_gt 0.1124
_refine_ls_wR_factor_ref 0.1372
_reflns_number_gt 5370
_reflns_number_total 9045
_reflns_threshold_expression I>2\s(I)
_cod_data_source_file sj2335.cif
_cod_data_source_block I
_cod_original_sg_symbol_H-M 'P 21/c'
_cod_database_code 2215655
_cod_database_fobs_code 2215655

loop_
_symmetry_equiv_pos_as_xyz
'x, y, z'
'-x, y+1/2, -z+1/2'
'-x, -y, -z'
'x, -y-1/2, z-1/2'

loop_
_atom_site_type_symbol
_atom_site_label
_atom_site_fract_x
_atom_site_fract_y
_atom_site_fract_z
_atom_site_U_iso_or_equiv
_atom_site_adp_type
_atom_site_calc_flag
_atom_site_refinement_flags
_atom_site_occupancy
C C1 1.3406(6) 0.4300(5) 0.5628(4) 0.145(4) Uani d . 1
H H1 1.3318 0.4611 0.5985 0.175 Uiso calc R 1
C C2 1.4292(6) 0.4221(6) 0.5433(6) 0.150(4) Uani d . 1
H H2 1.4813 0.4490 0.5664 0.180 Uiso calc R 1
C C3 1.4469(5) 0.3770(5) 0.4917(6) 0.129(4) Uani d . 1
H H3 1.5093 0.3726 0.4802 0.155 Uiso calc R 1
C C4 1.3675(4) 0.3376(4) 0.4566(4) 0.115(3) Uani d . 1
H H4 1.3766 0.3079 0.4201 0.138 Uiso calc R 1
C C5 1.2766(4) 0.3425(3) 0.4754(3) 0.0762(17) Uani d . 1
C C6 1.2628(5) 0.3900(5) 0.5277(4) 0.116(3) Uani d . 1
H H6 1.2007 0.3952 0.5395 0.139 Uiso calc R 1
C C7 1.1920(3) 0.3031(3) 0.4369(3) 0.0603(13) Uani d . 1
C C8 1.1693(4) 0.2811(3) 0.3721(3) 0.0744(16) Uani d . 1
H H8 1.2095 0.2858 0.3395 0.089 Uiso calc R 1
C C9 1.0756(4) 0.2504(3) 0.3632(2) 0.0599(13) Uani d . 1
C C10 1.0161(5) 0.2209(4) 0.3027(2) 0.100(2) Uani d . 1
H H10A 1.0288 0.1672 0.2982 0.150 Uiso calc R 1
H H10B 1.0327 0.2478 0.2648 0.150 Uiso calc R 1
H H10C 0.9482 0.2284 0.3056 0.150 Uiso calc R 1
C C11 0.6050(4) 0.0721(4) 0.3064(3) 0.104(2) Uani d . 1
H H11 0.6100 0.1199 0.3267 0.125 Uiso calc R 1
C C12 0.5160(4) 0.0492(4) 0.2717(4) 0.138(3) Uani d . 1
H H12 0.4625 0.0819 0.2680 0.165 Uiso calc R 1
C C13 0.5072(5) -0.0208(4) 0.2432(4) 0.109(2) Uani d . 1
H H13 0.4472 -0.0372 0.2212 0.130 Uiso calc R 1
C C14 0.5860(5) -0.0666(4) 0.2469(3) 0.0900(19) Uani d . 1
H H14 0.5808 -0.1143 0.2264 0.108 Uiso calc R 1
C C15 0.6742(4) -0.0434(3) 0.2809(3) 0.0735(16) Uani d . 1
H H15 0.7278 -0.0760 0.2833 0.088 Uiso calc R 1
C C16 0.6847(3) 0.0265(3) 0.3113(2) 0.0541(12) Uani d . 1
C C17 0.7801(3) 0.0507(2) 0.3463(2) 0.0447(10) Uani d . 1
C C18 0.8683(3) 0.0142(2) 0.3584(2) 0.0546(12) Uani d . 1
H H18 0.8818 -0.0353 0.3455 0.065 Uiso calc R 1
C C19 0.9336(3) 0.0642(2) 0.3935(2) 0.0455(11) Uani d . 1
C C20 1.0388(3) 0.0524(3) 0.4190(3) 0.0712(15) Uani d . 1
H H20A 1.0774 0.0664 0.3854 0.107 Uiso calc R 1
H H20B 1.0499 -0.0005 0.4305 0.107 Uiso calc R 1
H H20C 1.0569 0.0836 0.4576 0.107 Uiso calc R 1
C C21 1.0570(4) 0.5592(3) 0.7408(3) 0.0678(14) Uani d . 1
H H21 1.0018 0.5893 0.7417 0.081 Uiso calc R 1
C C22 1.1443(5) 0.5828(3) 0.7750(3) 0.0867(18) Uani d . 1
H H22 1.1473 0.6282 0.7990 0.104 Uiso calc R 1
C C23 1.2264(5) 0.5408(4) 0.7742(3) 0.105(2) Uani d . 1
H H23 1.2857 0.5577 0.7968 0.126 Uiso calc R 1
C C24 1.2208(4) 0.4735(4) 0.7399(4) 0.142(4) Uani d . 1
H H24 1.2764 0.4437 0.7398 0.171 Uiso calc R 1
C C25 1.1329(4) 0.4497(4) 0.7052(4) 0.108(2) Uani d . 1
H H25 1.1302 0.4041 0.6815 0.129 Uiso calc R 1
C C26 1.0491(3) 0.4922(3) 0.7051(2) 0.0522(12) Uani d . 1
C C27 0.9549(3) 0.4678(2) 0.6698(2) 0.0463(11) Uani d . 1
C C28 0.8646(3) 0.5012(3) 0.6625(2) 0.0571(13) Uani d . 1
H H28 0.8491 0.5480 0.6802 0.069 Uiso calc R 1
C C29 0.8006(3) 0.4529(2) 0.6241(2) 0.0499(11) Uani d . 1
C C30 0.6931(3) 0.4608(3) 0.6028(3) 0.0749(16) Uani d . 1
H H30A 0.6757 0.4374 0.5601 0.112 Uiso calc R 1
H H30B 0.6760 0.5141 0.6001 0.112 Uiso calc R 1
H H30C 0.6586 0.4360 0.6345 0.112 Uiso calc R 1
C C31 0.3854(5) 0.1563(5) 0.5683(4) 0.138(3) Uani d . 1
H H31 0.3797 0.1802 0.6084 0.166 Uiso calc R 1
C C32 0.3057(6) 0.1176(7) 0.5348(6) 0.156(4) Uani d . 1
H H32 0.2468 0.1169 0.5517 0.187 Uiso calc R 1
C C33 0.3140(8) 0.0807(6) 0.4775(7) 0.166(5) Uani d . 1
H H33 0.2616 0.0529 0.4558 0.199 Uiso calc R 1
C C34 0.3981(6) 0.0844(6) 0.4519(5) 0.176(4) Uani d . 1
H H34 0.4032 0.0603 0.4118 0.211 Uiso calc R 1
C C35 0.4776(5) 0.1240(5) 0.4853(5) 0.140(3) Uani d . 1
H H35 0.5355 0.1259 0.4672 0.168 Uiso calc R 1
C C36 0.4724(4) 0.1602(4) 0.5438(4) 0.0803(18) Uani d . 1
C C37 0.5561(4) 0.2010(3) 0.5797(3) 0.0625(14) Uani d . 1
C C38 0.5858(4) 0.2149(3) 0.6456(3) 0.0786(17) Uani d . 1
H H38 0.5531 0.2006 0.6805 0.094 Uiso calc R 1
C C39 0.6743(4) 0.2547(3) 0.6508(2) 0.0597(13) Uani d . 1
C C40 0.7380(5) 0.2824(3) 0.7117(2) 0.0892(19) Uani d . 1
H H40A 0.8050 0.2819 0.7043 0.134 Uiso calc R 1
H H40B 0.7305 0.2495 0.7483 0.134 Uiso calc R 1
H H40C 0.7196 0.3337 0.7216 0.134 Uiso calc R 1
C C41 0.9313(4) 0.3916(2) 0.4734(2) 0.0634(13) Uani d . 1
H H41A 0.8726 0.4210 0.4729 0.095 Uiso calc R 1
H H41B 0.9444 0.3845 0.4289 0.095 Uiso calc R 1
H H41C 0.9849 0.4183 0.4987 0.095 Uiso calc R 1
C C42 0.8036(3) 0.1299(2) 0.5335(2) 0.0563(12) Uani d . 1
H H42A 0.7612 0.1001 0.5018 0.084 Uiso calc R 1
H H42B 0.7747 0.1354 0.5733 0.084 Uiso calc R 1
H H42C 0.8655 0.1045 0.5436 0.084 Uiso calc R 1
N N1 0.6971(3) 0.2664(2) 0.59041(17) 0.0473(9) Uani d . 1
N N2 0.8477(2) 0.3908(2) 0.60875(17) 0.0466(9) Uani d . 1
N N3 1.0426(2) 0.2502(2) 0.42132(17) 0.0481(9) Uani d . 1
N N4 0.8888(2) 0.12950(19) 0.40318(17) 0.0449(9) Uani d . 1
N N5 0.6243(3) 0.2336(2) 0.5482(2) 0.0530(11) Uani d . 1
N N6 0.9418(3) 0.4019(2) 0.63658(19) 0.0497(10) Uani d . 1
N N7 1.1142(3) 0.2828(2) 0.4645(2) 0.0515(10) Uani d . 1
N N8 0.7954(3) 0.1194(2) 0.3738(2) 0.0487(11) Uani d . 1
O O1 0.91953(19) 0.31904(14) 0.50286(13) 0.0421(7) Uani d . 1
O O2 0.81754(18) 0.20320(14) 0.50649(13) 0.0388(6) Uani d . 1
O O3 0.6912(2) 0.35140(18) 0.44912(16) 0.0700(10) Uani d . 1
O O4 0.7729(3) 0.2916(2) 0.36896(16) 0.0741(10) Uani d . 1
O O5 0.6229(3) 0.3515(3) 0.3371(2) 0.1208(17) Uani d . 1
O O6 0.6324(3) 0.2375(2) 0.39973(18) 0.0806(11) Uani d . 1
O O7 1.1032(2) 0.28455(17) 0.61243(16) 0.0623(9) Uani d . 1
O O8 0.9631(2) 0.22786(18) 0.64244(15) 0.0600(8) Uani d . 1
O O9 1.0497(2) 0.16613(17) 0.56659(15) 0.0612(9) Uani d . 1
O O10 1.1167(3) 0.17362(19) 0.67927(16) 0.0747(10) Uani d . 1
Cl Cl1 0.67889(10) 0.30902(7) 0.38767(6) 0.0641(4) Uani d . 1
Cl Cl2 1.05868(8) 0.21234(6) 0.62539(5) 0.0481(3) Uani d . 1
Cu Cu1 0.92039(4) 0.22382(3) 0.45477(2) 0.04138(16) Uani d . 1
Cu Cu2 0.81615(4) 0.29804(3) 0.55465(2) 0.04131(16) Uani d . 1
H H43 1.107(3) 0.283(3) 0.502(2) 0.056(16) Uiso d . 1
H H44 0.983(3) 0.372(2) 0.6319(17) 0.026(11) Uiso d . 1
H H45 0.762(3) 0.149(2) 0.3770(19) 0.028(13) Uiso d . 1
H H46 0.628(3) 0.231(3) 0.512(2) 0.053(17) Uiso d . 1

loop_
_atom_site_aniso_label
_atom_site_aniso_U_11
_atom_site_aniso_U_22
_atom_site_aniso_U_33
_atom_site_aniso_U_12
_atom_site_aniso_U_13
_atom_site_aniso_U_23
C1 0.114(6) 0.194(9) 0.118(6) -0.086(6) -0.017(5) -0.001(6)
C2 0.053(5) 0.170(10) 0.214(12) -0.032(6) -0.024(6) 0.066(8)
C3 0.040(4) 0.101(6) 0.245(12) 0.007(4) 0.016(6) 0.055(7)
C4 0.055(4) 0.076(4) 0.217(9) 0.004(3) 0.029(5) 0.039(5)
C5 0.044(3) 0.076(4) 0.109(5) -0.008(3) 0.011(3) 0.027(4)
C6 0.079(5) 0.163(7) 0.105(6) -0.065(5) 0.010(4) -0.004(5)
C7 0.045(3) 0.063(3) 0.077(4) 0.007(2) 0.022(3) 0.018(3)
C8 0.088(4) 0.067(4) 0.081(4) -0.002(3) 0.053(3) 0.008(3)
C9 0.086(4) 0.053(3) 0.044(3) -0.003(3) 0.018(3) 0.005(2)
C10 0.163(6) 0.101(5) 0.036(3) -0.027(4) 0.012(4) -0.003(3)
C11 0.054(4) 0.093(5) 0.156(6) -0.005(3) -0.015(4) -0.068(4)
C12 0.057(4) 0.121(6) 0.222(9) -0.003(4) -0.025(5) -0.076(6)
C13 0.070(4) 0.119(6) 0.129(6) -0.034(4) -0.010(4) -0.042(5)
C14 0.095(5) 0.077(4) 0.094(5) -0.038(4) 0.000(4) -0.035(4)
C15 0.070(4) 0.069(4) 0.078(4) -0.017(3) -0.002(3) -0.025(3)
C16 0.053(3) 0.049(3) 0.059(3) -0.015(2) 0.001(2) -0.014(2)
C17 0.053(3) 0.037(2) 0.044(3) -0.007(2) 0.004(2) -0.007(2)
C18 0.060(3) 0.036(3) 0.065(3) 0.004(2) 0.002(2) -0.012(2)
C19 0.044(3) 0.042(3) 0.048(3) 0.005(2) 0.000(2) -0.006(2)
C20 0.057(3) 0.064(3) 0.087(4) 0.017(3) -0.008(3) -0.008(3)
C21 0.067(3) 0.060(3) 0.075(4) -0.006(3) 0.006(3) -0.022(3)
C22 0.088(5) 0.078(4) 0.090(4) -0.023(4) -0.002(4) -0.038(3)
C23 0.064(4) 0.128(6) 0.118(5) -0.035(4) -0.003(4) -0.054(5)
C24 0.049(4) 0.143(7) 0.227(9) -0.002(4) -0.007(5) -0.114(7)
C25 0.052(4) 0.099(5) 0.166(7) -0.002(3) -0.003(4) -0.080(5)
C26 0.050(3) 0.049(3) 0.058(3) -0.008(2) 0.008(2) -0.017(2)
C27 0.048(3) 0.042(3) 0.048(3) -0.002(2) 0.006(2) -0.009(2)
C28 0.056(3) 0.040(3) 0.074(3) 0.009(2) 0.004(3) -0.019(2)
C29 0.049(3) 0.045(3) 0.055(3) 0.007(2) 0.002(2) -0.005(2)
C30 0.059(3) 0.067(3) 0.093(4) 0.016(3) -0.008(3) -0.013(3)
C31 0.079(5) 0.192(9) 0.146(7) -0.037(5) 0.028(5) 0.055(6)
C32 0.060(5) 0.189(11) 0.216(12) -0.048(6) 0.007(7) 0.067(9)
C33 0.089(7) 0.148(9) 0.246(14) -0.055(6) -0.021(9) 0.034(9)
C34 0.103(6) 0.212(11) 0.205(10) -0.082(7) -0.005(7) -0.065(8)
C35 0.075(5) 0.170(8) 0.174(8) -0.055(5) 0.012(5) -0.048(7)
C36 0.042(3) 0.082(4) 0.116(5) -0.010(3) 0.008(3) 0.030(4)
C37 0.049(3) 0.068(3) 0.073(4) -0.001(3) 0.016(3) 0.020(3)
C38 0.074(4) 0.095(4) 0.074(4) 0.002(3) 0.032(3) 0.024(3)
C39 0.070(3) 0.065(3) 0.045(3) 0.008(3) 0.012(3) 0.009(2)
C40 0.125(5) 0.103(5) 0.040(3) -0.001(4) 0.011(3) 0.006(3)
C41 0.071(3) 0.041(3) 0.079(4) -0.011(2) 0.014(3) 0.004(2)
C42 0.061(3) 0.041(3) 0.066(3) -0.006(2) 0.004(2) 0.006(2)
N1 0.048(2) 0.057(2) 0.038(2) -0.0045(18) 0.0074(17) -0.0015(18)
N2 0.040(2) 0.048(2) 0.050(2) 0.0016(17) -0.0012(17) -0.0106(17)
N3 0.046(2) 0.058(2) 0.041(2) -0.0086(18) 0.0082(18) -0.0062(18)
N4 0.035(2) 0.046(2) 0.051(2) 0.0014(16) -0.0033(17) -0.0119(17)
N5 0.047(2) 0.062(3) 0.050(3) -0.0082(19) 0.008(2) 0.003(2)
N6 0.039(2) 0.041(2) 0.067(3) 0.0070(19) 0.003(2) -0.0185(19)
N7 0.043(2) 0.070(3) 0.043(3) -0.0155(19) 0.012(2) -0.002(2)
N8 0.039(2) 0.040(2) 0.063(3) 0.0051(19) -0.0055(19) -0.017(2)
O1 0.0455(17) 0.0345(16) 0.0464(17) -0.0067(13) 0.0071(13) -0.0025(13)
O2 0.0406(16) 0.0321(15) 0.0427(16) -0.0039(12) 0.0022(13) -0.0004(12)
O3 0.082(2) 0.060(2) 0.069(2) 0.0104(18) 0.0119(19) -0.0156(18)
O4 0.086(3) 0.087(3) 0.051(2) 0.027(2) 0.0145(19) -0.0009(18)
O5 0.140(4) 0.122(4) 0.089(3) 0.055(3) -0.020(3) 0.038(3)
O6 0.090(3) 0.067(2) 0.078(3) -0.009(2) -0.012(2) -0.009(2)
O7 0.068(2) 0.0473(19) 0.070(2) -0.0116(16) 0.0054(18) -0.0071(16)
O8 0.062(2) 0.070(2) 0.0490(19) 0.0081(17) 0.0131(16) -0.0004(16)
O9 0.075(2) 0.056(2) 0.0518(19) 0.0008(17) 0.0075(16) -0.0175(16)
O10 0.092(3) 0.066(2) 0.059(2) 0.027(2) -0.0120(19) -0.0032(18)
Cl1 0.0831(9) 0.0561(8) 0.0482(7) 0.0204(7) -0.0069(6) 0.0045(6)
Cl2 0.0587(7) 0.0424(6) 0.0413(6) 0.0062(5) 0.0008(5) -0.0058(5)
Cu1 0.0388(3) 0.0408(3) 0.0432(3) -0.0056(2) 0.0013(2) -0.0087(2)
Cu2 0.0413(3) 0.0400(3) 0.0414(3) -0.0044(2) 0.0020(2) -0.0067(2)

loop_
_atom_type_symbol
_atom_type_description
_atom_type_scat_dispersion_real
_atom_type_scat_dispersion_imag
_atom_type_scat_source
C C 0.0033 0.0016 'International Tables Vol C Tables 4.2.6.8 and 6.1.1.4'
H H 0.0000 0.0000 'International Tables Vol C Tables 4.2.6.8 and 6.1.1.4'
N N 0.0061 0.0033 'International Tables Vol C Tables 4.2.6.8 and 6.1.1.4'
O O 0.0106 0.0060 'International Tables Vol C Tables 4.2.6.8 and 6.1.1.4'
Cl Cl 0.1484 0.1585 'International Tables Vol C Tables 4.2.6.8 and 6.1.1.4'
Cu Cu 0.3201 1.2651 'International Tables Vol C Tables 4.2.6.8 and 6.1.1.4'

loop_
_geom_angle_atom_site_label_1
_geom_angle_atom_site_label_2
_geom_angle_atom_site_label_3
_geom_angle
C2 C1 C6 117.7(9)
C2 C1 H1 121.1
C6 C1 H1 121.1
C1 C2 C3 123.9(9)
C1 C2 H2 118.0
C3 C2 H2 118.0
C2 C3 C4 117.5(8)
C2 C3 H3 121.2
C4 C3 H3 121.2
C5 C4 C3 120.7(8)
C5 C4 H4 119.6
C3 C4 H4 119.6
C4 C5 C6 119.1(6)
C4 C5 C7 120.7(7)
C6 C5 C7 120.0(5)
C5 C6 C1 120.9(7)
C5 C6 H6 119.5
C1 C6 H6 119.5
N7 C7 C8 104.2(5)
N7 C7 C5 121.6(5)
C8 C7 C5 134.1(5)
C7 C8 C9 108.3(4)
C7 C8 H8 125.9
C9 C8 H8 125.9
N3 C9 C8 108.6(4)
N3 C9 C10 121.6(5)
C8 C9 C10 129.8(5)
C9 C10 H10A 109.5
C9 C10 H10B 109.5
H10A C10 H10B 109.5
C9 C10 H10C 109.5
H10A C10 H10C 109.5
H10B C10 H10C 109.5
C16 C11 C12 121.5(5)
C16 C11 H11 119.3
C12 C11 H11 119.3
C13 C12 C11 119.8(6)
C13 C12 H12 120.1
C11 C12 H12 120.1
C14 C13 C12 119.5(6)
C14 C13 H13 120.2
C12 C13 H13 120.2
C13 C14 C15 120.4(6)
C13 C14 H14 119.8
C15 C14 H14 119.8
C16 C15 C14 121.3(6)
C16 C15 H15 119.3
C14 C15 H15 119.3
C11 C16 C15 117.4(5)
C11 C16 C17 122.2(4)
C15 C16 C17 120.4(5)
N8 C17 C18 105.2(4)
N8 C17 C16 122.8(4)
C18 C17 C16 132.0(4)
C17 C18 C19 107.4(4)
C17 C18 H18 126.3
C19 C18 H18 126.3
N4 C19 C18 109.6(4)
N4 C19 C20 121.5(4)
C18 C19 C20 128.9(4)
C19 C20 H20A 109.5
C19 C20 H20B 109.5
H20A C20 H20B 109.5
C19 C20 H20C 109.5
H20A C20 H20C 109.5
H20B C20 H20C 109.5
C22 C21 C26 121.6(5)
C22 C21 H21 119.2
C26 C21 H21 119.2
C23 C22 C21 120.8(5)
C23 C22 H22 119.6
C21 C22 H22 119.6
C22 C23 C24 119.1(5)
C22 C23 H23 120.4
C24 C23 H23 120.4
C23 C24 C25 120.2(6)
C23 C24 H24 119.9
C25 C24 H24 119.9
C26 C25 C24 121.3(5)
C26 C25 H25 119.4
C24 C25 H25 119.4
C21 C26 C25 117.1(4)
C21 C26 C27 120.5(4)
C25 C26 C27 122.5(4)
N6 C27 C28 104.9(4)
N6 C27 C26 123.2(4)
C28 C27 C26 131.8(4)
C27 C28 C29 107.6(4)
C27 C28 H28 126.2
C29 C28 H28 126.2
N2 C29 C28 109.6(4)
N2 C29 C30 120.6(4)
C28 C29 C30 129.7(4)
C29 C30 H30A 109.5
C29 C30 H30B 109.5
H30A C30 H30B 109.5
C29 C30 H30C 109.5
H30A C30 H30C 109.5
H30B C30 H30C 109.5
C36 C31 C32 121.5(9)
C36 C31 H31 119.3
C32 C31 H31 119.3
C33 C32 C31 119.8(10)
C33 C32 H32 120.1
C31 C32 H32 120.1
C34 C33 C32 119.9(11)
C34 C33 H33 120.1
C32 C33 H33 120.1
C33 C34 C35 120.2(10)
C33 C34 H34 119.9
C35 C34 H34 119.9
C36 C35 C34 121.4(8)
C36 C35 H35 119.3
C34 C35 H35 119.3
C35 C36 C31 117.2(7)
C35 C36 C37 121.8(6)
C31 C36 C37 121.0(7)
N5 C37 C38 105.2(5)
N5 C37 C36 121.8(5)
C38 C37 C36 133.0(5)
C37 C38 C39 107.4(5)
C37 C38 H38 126.3
C39 C38 H38 126.3
N1 C39 C38 109.1(5)
N1 C39 C40 121.8(5)
C38 C39 C40 129.0(5)
C39 C40 H40A 109.5
C39 C40 H40B 109.5
H40A C40 H40B 109.5
C39 C40 H40C 109.5
H40A C40 H40C 109.5
H40B C40 H40C 109.5
O1 C41 H41A 109.5
O1 C41 H41B 109.5
H41A C41 H41B 109.5
O1 C41 H41C 109.5
H41A C41 H41C 109.5
H41B C41 H41C 109.5
O2 C42 H42A 109.5
O2 C42 H42B 109.5
H42A C42 H42B 109.5
O2 C42 H42C 109.5
H42A C42 H42C 109.5
H42B C42 H42C 109.5
C39 N1 N5 105.6(4)
C39 N1 Cu2 135.0(3)
N5 N1 Cu2 117.9(3)
C29 N2 N6 105.1(3)
C29 N2 Cu2 136.6(3)
N6 N2 Cu2 118.2(3)
C9 N3 N7 105.4(4)
C9 N3 Cu1 137.1(3)
N7 N3 Cu1 117.3(3)
C19 N4 N8 105.1(3)
C19 N4 Cu1 136.6(3)
N8 N4 Cu1 117.9(3)
C37 N5 N1 112.6(4)
C37 N5 H46 127(4)
N1 N5 H46 120(4)
C27 N6 N2 112.7(4)
C27 N6 H44 126(3)
N2 N6 H44 121(3)
C7 N7 N3 113.4(4)
C7 N7 H43 130(4)
N3 N7 H43 116(3)
C17 N8 N4 112.7(4)
C17 N8 H45 129(3)
N4 N8 H45 118(3)
C41 O1 Cu1 123.0(3)
C41 O1 Cu2 122.6(3)
Cu1 O1 Cu2 99.97(11)
C42 O2 Cu1 122.3(2)
C42 O2 Cu2 124.5(3)
Cu1 O2 Cu2 100.42(11)
Cl1 O3 Cu2 119.47(17)
Cl1 O4 Cu1 122.49(18)
Cl2 O8 Cu2 122.50(16)
Cl2 O9 Cu1 115.77(17)
O5 Cl1 O4 109.9(2)
O5 Cl1 O6 111.7(3)
O4 Cl1 O6 107.7(2)
O5 Cl1 O3 110.4(3)
O4 Cl1 O3 109.9(2)
O6 Cl1 O3 107.2(2)
O10 Cl2 O9 110.2(2)
O10 Cl2 O8 109.6(2)
O9 Cl2 O8 109.57(19)
O10 Cl2 O7 110.2(2)
O9 Cl2 O7 109.0(2)
O8 Cl2 O7 108.08(19)
O2 Cu1 O1 79.85(11)
O2 Cu1 N3 167.14(13)
O1 Cu1 N3 92.45(13)
O2 Cu1 N4 90.65(13)
O1 Cu1 N4 166.97(13)
N3 Cu1 N4 98.42(14)
O2 Cu1 O4 83.65(11)
O1 Cu1 O4 83.90(11)
N3 Cu1 O4 105.91(13)
N4 Cu1 O4 86.20(12)
O2 Cu1 O9 85.70(10)
O1 Cu1 O9 87.03(10)
N3 Cu1 O9 83.62(12)
N4 Cu1 O9 101.25(12)
O4 Cu1 O9 167.07(9)
O2 Cu1 Cu2 39.82(7)
O1 Cu1 Cu2 40.03(8)
N3 Cu1 Cu2 131.67(10)
N4 Cu1 Cu2 129.88(10)
O4 Cu1 Cu2 81.86(7)
O9 Cu1 Cu2 85.27(6)
O2 Cu2 O1 79.76(11)
O2 Cu2 N2 166.64(13)
O1 Cu2 N2 91.59(13)
O2 Cu2 N1 91.03(13)
O1 Cu2 N1 168.03(13)
N2 Cu2 N1 98.78(14)
O2 Cu2 O3 86.78(10)
O1 Cu2 O3 86.53(11)
N2 Cu2 O3 102.96(12)
N1 Cu2 O3 85.33(13)
O2 Cu2 O8 83.63(10)
O1 Cu2 O8 84.54(10)
N2 Cu2 O8 85.44(12)
N1 Cu2 O8 102.14(12)
O3 Cu2 O8 167.91(9)
O2 Cu2 Cu1 39.76(8)
O1 Cu2 Cu1 40.00(8)
N2 Cu2 Cu1 130.82(10)
N1 Cu2 Cu1 130.35(10)
O3 Cu2 Cu1 85.62(7)
O8 Cu2 Cu1 82.30(6)

loop_
_geom_bond_atom_site_label_1
_geom_bond_atom_site_label_2
_geom_bond_distance
C1 C2 1.351(11)
C1 C6 1.391(8)
C1 H1 0.9300
C2 C3 1.363(12)
C2 H2 0.9300
C3 C4 1.402(10)
C3 H3 0.9300
C4 C5 1.369(7)
C4 H4 0.9300
C5 C6 1.386(9)
C5 C7 1.481(7)
C6 H6 0.9300
C7 N7 1.334(6)
C7 C8 1.368(7)
C8 C9 1.391(7)
C8 H8 0.9300
C9 N3 1.329(5)
C9 C10 1.473(7)
C10 H10A 0.9600
C10 H10B 0.9600
C10 H10C 0.9600
C11 C16 1.352(7)
C11 C12 1.388(7)
C11 H11 0.9300
C12 C13 1.350(9)
C12 H12 0.9300
C13 C14 1.346(8)
C13 H13 0.9300
C14 C15 1.375(7)
C14 H14 0.9300
C15 C16 1.367(6)
C15 H15 0.9300
C16 C17 1.470(6)
C17 N8 1.329(5)
C17 C18 1.367(6)
C18 C19 1.380(6)
C18 H18 0.9300
C19 N4 1.325(5)
C19 C20 1.488(6)
C20 H20A 0.9600
C20 H20B 0.9600
C20 H20C 0.9600
C21 C22 1.367(7)
C21 C26 1.374(6)
C21 H21 0.9300
C22 C23 1.354(8)
C22 H22 0.9300
C23 C24 1.364(8)
C23 H23 0.9300
C24 C25 1.380(7)
C24 H24 0.9300
C25 C26 1.376(6)
C25 H25 0.9300
C26 C27 1.458(6)
C27 N6 1.334(5)
C27 C28 1.367(6)
C28 C29 1.382(6)
C28 H28 0.9300
C29 N2 1.325(5)
C29 C30 1.495(6)
C30 H30A 0.9600
C30 H30B 0.9600
C30 H30C 0.9600
C31 C36 1.372(8)
C31 C32 1.386(11)
C31 H31 0.9300
C32 C33 1.353(13)
C32 H32 0.9300
C33 C34 1.344(12)
C33 H33 0.9300
C34 C35 1.391(9)
C34 H34 0.9300
C35 C36 1.360(9)
C35 H35 0.9300
C36 C37 1.462(8)
C37 N5 1.343(6)
C37 C38 1.367(7)
C38 C39 1.399(7)
C38 H38 0.9300
C39 N1 1.330(5)
C39 C40 1.495(7)
C40 H40A 0.9600
C40 H40B 0.9600
C40 H40C 0.9600
C41 O1 1.421(5)
C41 H41A 0.9600
C41 H41B 0.9600
C41 H41C 0.9600
C42 O2 1.418(5)
C42 H42A 0.9600
C42 H42B 0.9600
C42 H42C 0.9600
N1 N5 1.354(5)
N1 Cu2 1.975(3)
N2 N6 1.357(5)
N2 Cu2 1.973(3)
N3 N7 1.353(5)
N3 Cu1 1.968(3)
N4 N8 1.356(5)
N4 Cu1 1.969(3)
N5 H46 0.75(4)
N6 H44 0.80(3)
N7 H43 0.78(4)
N8 H45 0.70(4)
O1 Cu1 1.931(3)
O1 Cu2 1.932(3)
O2 Cu1 1.924(3)
O2 Cu2 1.926(2)
O3 Cl1 1.443(3)
O3 Cu2 2.722(3)
O4 Cl1 1.441(4)
O4 Cu1 2.755(3)
O5 Cl1 1.407(4)
O6 Cl1 1.441(4)
O7 Cl2 1.444(3)
O8 Cl2 1.441(3)
O8 Cu2 2.790(3)
O9 Cl2 1.435(3)
O9 Cu1 2.869(3)
O10 Cl2 1.433(3)
Cu1 Cu2 2.9583(7)
